data_7204715
loop_
_publ_author_name
'Maharaj, Felicia'
'McDonagh, Andrew'
'Scudder, Marcia'
'Craig, Don'
'Dance, Ian'

_publ_section_title
;
 Crystal packing principles for ferrocenyl groups linked by polyyne
 chains: dimorphism of Fc-C4-Fc
;
_journal_issue 53
_journal_name_full CrystEngComm
_journal_page_first 305
_journal_paper_doi 10.1039/b307082d
_journal_volume 5
_journal_year 2003
_chemical_formula_moiety 'C24 H18 Fe2'
_chemical_formula_sum 'C24 H18 Fe2'
_chemical_formula_weight 418.1
_space_group_IT_number 14
_symmetry_cell_setting monoclinic
_symmetry_space_group_name_Hall '-P 2ybc'
_symmetry_space_group_name_H-M 'P 1 21/c 1'
_atom_type_scat_source 'International Tables for X-ray Crystallography, Vol. IV'
_audit_creation_method 'RAELSPUB and manual entry'
_cell_angle_alpha 90
_cell_angle_beta 102.35(1)
_cell_angle_gamma 90
_cell_formula_units_Z 2
_cell_length_a 11.049(2)
_cell_length_b 9.568(2)
_cell_length_c 8.767(2)
_cell_measurement_reflns_used 10
_cell_measurement_temperature 294
_cell_measurement_theta_max 15
_cell_measurement_theta_min 14
_cell_volume 905.4(3)
_computing_cell_refinement 'CAD4 Version 5.0, 1989'
_computing_data_collection 'CAD4 Version 5.0, 1989'
_computing_data_reduction 'Local program'
_computing_molecular_graphics 'ORTEP-II, (Johnson, 1976)'
_computing_publication_material 'Local programs'
_computing_structure_refinement 'RAELS, (Rae, 1989)'
_computing_structure_solution 'SIR92 (Altomare et al, 1994)'
_diffrn_measurement_device_type 'Nonius CAD-4'
_diffrn_measurement_method \w--2\q
_diffrn_radiation_type 'Mo K\a'
_diffrn_radiation_wavelength 0.71073
_diffrn_reflns_av_R_equivalents 0.024
_diffrn_reflns_limit_h_max 13
_diffrn_reflns_limit_h_min -13
_diffrn_reflns_limit_k_max 11
_diffrn_reflns_limit_k_min 0
_diffrn_reflns_limit_l_max 10
_diffrn_reflns_limit_l_min 0
_diffrn_reflns_number 1712
_diffrn_reflns_theta_max 25
_diffrn_standards_decay_% 0
_diffrn_standards_interval_time 30min
_diffrn_standards_number 1
_exptl_absorpt_coefficient_mu 1.605
_exptl_absorpt_correction_type none
_exptl_crystal_colour brown
_exptl_crystal_density_diffrn 1.53
_exptl_crystal_density_method 'not measured'
_exptl_crystal_description irregular
_exptl_crystal_F_000 428.0
_exptl_crystal_size_rad 0.1
_refine_diff_density_max 0.29
_refine_diff_density_min -0.31
_refine_ls_extinction_method none
_refine_ls_goodness_of_fit_ref 1.47
_refine_ls_hydrogen_treatment noref
_refine_ls_number_parameters 119
_refine_ls_number_reflns 1328
_refine_ls_R_factor_gt 0.025
_refine_ls_shift/su_max 0.015
_refine_ls_structure_factor_coef F
_refine_ls_weighting_details 'w = 1/[\s^2^(F) + 0.0004F^2^]'
_refine_ls_weighting_scheme calc
_refine_ls_wR_factor_ref 0.038
_reflns_number_gt 1328
_reflns_number_total 1597
_reflns_threshold_expression I>2\s(I)
_cod_data_source_file b307082d.txt
_cod_data_source_block DID309
_cod_original_sg_symbol_H-M 'P 21/c'
_cod_database_code 7204715

loop_
_symmetry_equiv_pos_site_id
_symmetry_equiv_pos_as_xyz
1 x,y,z
2 -x,1/2+y,1/2-z
3 -x,-y,-z
4 x,1/2-y,1/2+z

loop_
_atom_site_label
_atom_site_fract_x
_atom_site_fract_y
_atom_site_fract_z
_atom_site_U_iso_or_equiv
_atom_site_adp_type
_atom_site_type_symbol
_atom_site_occupancy
Fe 0.27490(2) 0.50470(2) 0.13087(3) 0.0383(2) Uani Fe 1.0
C1 0.2261(2) 0.5858(2) 0.3250(2) 0.0437(5) Uani C 1.0
C2 0.2231(2) 0.6915(2) 0.2084(2) 0.0530(5) Uani C 1.0
C3 0.3435(2) 0.7011(3) 0.1774(3) 0.0620(6) Uani C 1.0
C4 0.4204(2) 0.6025(3) 0.2719(3) 0.0598(6) Uani C 1.0
C5 0.3485(2) 0.5296(3) 0.3626(3) 0.0504(5) Uani C 1.0
C6 0.1525(3) 0.3522(3) 0.0375(4) 0.0793(9) Uani C 1.0
C7 0.1574(3) 0.4551(4) -0.0745(4) 0.086(1) Uani C 1.0
C8 0.2795(3) 0.4639(3) -0.0952(3) 0.0695(8) Uani C 1.0
C9 0.3508(2) 0.3644(2) 0.0034(3) 0.0589(6) Uani C 1.0
C10 0.2718(3) 0.2962(2) 0.0851(3) 0.0663(7) Uani C 1.0
C11 0.1270(2) 0.5459(2) 0.3960(2) 0.0465(5) Uani C 1.0
C12 0.0459(2) 0.5168(2) 0.4619(3) 0.0471(5) Uani C 1.0
HC2 0.1494 0.7482 0.1581 0.053 Uani H 1.0
HC3 0.3697 0.7665 0.1016 0.062 Uani H 1.0
HC4 0.5103 0.5868 0.2746 0.060 Uani H 1.0
HC5 0.3783 0.4529 0.4389 0.050 Uani H 1.0
HC6 0.0775 0.3237 0.0765 0.079 Uani H 1.0
HC7 0.0859 0.5126 -0.1302 0.086 Uani H 1.0
HC8 0.3105 0.5293 -0.1672 0.069 Uani H 1.0
HC9 0.4412 0.3457 0.0132 0.059 Uani H 1.0
HC10 0.2966 0.2204 0.1642 0.066 Uani H 1.0

loop_
_atom_site_aniso_label
_atom_site_aniso_U_11
_atom_site_aniso_U_22
_atom_site_aniso_U_33
_atom_site_aniso_U_12
_atom_site_aniso_U_13
_atom_site_aniso_U_23
_atom_site_aniso_type_symbol
Fe 0.0417(2) 0.0398(2) 0.0333(2) 0.0033(1) 0.0079(1) -0.0001(1) Fe
C1 0.047(1) 0.049(1) 0.035(1) -0.0016(9) 0.0089(8) -0.0089(9) C
C2 0.071(2) 0.040(1) 0.049(1) 0.003(1) 0.014(1) -0.0052(9) C
C3 0.082(2) 0.051(1) 0.057(1) -0.021(1) 0.023(1) -0.006(1) C
C4 0.049(1) 0.081(2) 0.049(1) -0.019(1) 0.012(1) -0.011(1) C
C5 0.047(1) 0.069(1) 0.034(1) -0.003(1) 0.0030(9) -0.003(1) C
C6 0.070(2) 0.075(2) 0.097(2) -0.022(2) 0.027(2) -0.047(2) C
C7 0.086(2) 0.092(2) 0.062(2) 0.027(2) -0.024(2) -0.036(2) C
C8 0.110(2) 0.064(2) 0.037(1) 0.019(2) 0.022(1) -0.004(1) C
C9 0.071(2) 0.055(1) 0.056(1) 0.016(1) 0.025(1) -0.004(1) C
C10 0.100(2) 0.040(1) 0.065(2) 0.007(1) 0.029(1) -0.006(1) C
C11 0.049(1) 0.051(1) 0.039(1) 0.002(1) 0.0091(9) -0.0086(9) C
C12 0.047(1) 0.055(1) 0.040(1) 0.0044(9) 0.010(1) -0.0051(8) C

loop_
_geom_angle_atom_site_label_1
_geom_angle_atom_site_label_2
_geom_angle_atom_site_label_3
_geom_angle
_geom_angle_site_symmetry_1
_geom_angle_site_symmetry_2
_geom_angle_site_symmetry_3
_geom_angle_publ_flag
C1 Fe C2 41.10(8) 1_555 1_555 1_555 no
C1 Fe C3 68.66(8) 1_555 1_555 1_555 no
C1 Fe C4 68.56(8) 1_555 1_555 1_555 no
C1 Fe C5 40.96(9) 1_555 1_555 1_555 no
C1 Fe C6 109.59(9) 1_555 1_555 1_555 no
C1 Fe C7 126.3(1) 1_555 1_555 1_555 no
C1 Fe C8 162.0(1) 1_555 1_555 1_555 no
C1 Fe C9 156.75(9) 1_555 1_555 1_555 no
C1 Fe C10 122.69(9) 1_555 1_555 1_555 no
C2 Fe C3 40.72(9) 1_555 1_555 1_555 no
C2 Fe C4 68.6(1) 1_555 1_555 1_555 no
C2 Fe C5 69.19(9) 1_555 1_555 1_555 no
C2 Fe C6 123.5(1) 1_555 1_555 1_555 no
C2 Fe C7 109.1(1) 1_555 1_555 1_555 no
C2 Fe C8 124.2(1) 1_555 1_555 1_555 no
C2 Fe C9 159.81(9) 1_555 1_555 1_555 no
C2 Fe C10 158.8(1) 1_555 1_555 1_555 no
C3 Fe C4 40.6(1) 1_555 1_555 1_555 no
C3 Fe C5 68.8(1) 1_555 1_555 1_555 no
C3 Fe C6 158.2(1) 1_555 1_555 1_555 no
C3 Fe C7 122.1(1) 1_555 1_555 1_555 no
C3 Fe C8 106.7(1) 1_555 1_555 1_555 no
C3 Fe C9 122.6(1) 1_555 1_555 1_555 no
C3 Fe C10 159.3(1) 1_555 1_555 1_555 no
C4 Fe C5 40.88(9) 1_555 1_555 1_555 no
C4 Fe C6 160.7(1) 1_555 1_555 1_555 no
C4 Fe C7 156.3(2) 1_555 1_555 1_555 no
C4 Fe C8 120.0(1) 1_555 1_555 1_555 no
C4 Fe C9 105.78(9) 1_555 1_555 1_555 no
C4 Fe C10 123.3(1) 1_555 1_555 1_555 no
C5 Fe C6 125.0(1) 1_555 1_555 1_555 no
C5 Fe C7 162.3(1) 1_555 1_555 1_555 no
C5 Fe C8 155.3(1) 1_555 1_555 1_555 no
C5 Fe C9 120.1(1) 1_555 1_555 1_555 no
C5 Fe C10 107.3(1) 1_555 1_555 1_555 no
C6 Fe C7 40.2(1) 1_555 1_555 1_555 no
C6 Fe C8 67.9(1) 1_555 1_555 1_555 no
C6 Fe C9 67.9(1) 1_555 1_555 1_555 no
C6 Fe C10 40.3(1) 1_555 1_555 1_555 no
C7 Fe C8 40.3(1) 1_555 1_555 1_555 no
C7 Fe C9 67.8(1) 1_555 1_555 1_555 no
C7 Fe C10 67.5(1) 1_555 1_555 1_555 no
C8 Fe C9 40.5(1) 1_555 1_555 1_555 no
C8 Fe C10 67.8(1) 1_555 1_555 1_555 no
C9 Fe C10 40.30(9) 1_555 1_555 1_555 no
Fe C1 C2 69.2(1) 1_555 1_555 1_555 no
Fe C1 C5 69.1(1) 1_555 1_555 1_555 no
Fe C1 C11 128.9(2) 1_555 1_555 1_555 no
C2 C1 C5 107.8(2) 1_555 1_555 1_555 no
C2 C1 C11 126.8(2) 1_555 1_555 1_555 no
C5 C1 C11 125.3(2) 1_555 1_555 1_555 no
Fe C2 C1 69.7(1) 1_555 1_555 1_555 no
Fe C2 C3 69.6(1) 1_555 1_555 1_555 no
C1 C2 C3 107.7(2) 1_555 1_555 1_555 no
Fe C3 C2 69.7(1) 1_555 1_555 1_555 no
Fe C3 C4 69.7(1) 1_555 1_555 1_555 no
C2 C3 C4 108.4(2) 1_555 1_555 1_555 no
Fe C4 C3 69.7(1) 1_555 1_555 1_555 no
Fe C4 C5 69.6(1) 1_555 1_555 1_555 no
C3 C4 C5 108.5(2) 1_555 1_555 1_555 no
Fe C5 C1 69.9(1) 1_555 1_555 1_555 no
Fe C5 C4 69.6(1) 1_555 1_555 1_555 no
C1 C5 C4 107.5(2) 1_555 1_555 1_555 no
Fe C6 C7 69.9(2) 1_555 1_555 1_555 no
Fe C6 C10 69.7(1) 1_555 1_555 1_555 no
C7 C6 C10 107.6(2) 1_555 1_555 1_555 no
Fe C7 C6 69.9(2) 1_555 1_555 1_555 no
Fe C7 C8 69.6(2) 1_555 1_555 1_555 no
C6 C7 C8 108.4(2) 1_555 1_555 1_555 no
Fe C8 C7 70.1(2) 1_555 1_555 1_555 no
Fe C8 C9 70.1(1) 1_555 1_555 1_555 no
C7 C8 C9 107.9(3) 1_555 1_555 1_555 no
Fe C9 C8 69.5(1) 1_555 1_555 1_555 no
Fe C9 C10 69.6(1) 1_555 1_555 1_555 no
C8 C9 C10 107.4(2) 1_555 1_555 1_555 no
Fe C10 C6 70.1(1) 1_555 1_555 1_555 no
Fe C10 C9 70.1(1) 1_555 1_555 1_555 no
C6 C10 C9 108.6(2) 1_555 1_555 1_555 no
C1 C11 C12 176.7(2) 1_555 1_555 1_555 no
C11 C12 C12 179.6(2) 1_555 1_555 3_566 no

loop_
_geom_bond_atom_site_label_1
_geom_bond_atom_site_label_2
_geom_bond_distance
_geom_bond_site_symmetry_1
_geom_bond_site_symmetry_2
_geom_bond_publ_flag
Fe C1 2.045(2) 1_555 1_555 no
Fe C2 2.037(2) 1_555 1_555 no
Fe C3 2.035(2) 1_555 1_555 no
Fe C4 2.035(2) 1_555 1_555 no
Fe C5 2.035(2) 1_555 1_555 no
Fe C6 2.038(2) 1_555 1_555 no
Fe C7 2.038(3) 1_555 1_555 no
Fe C8 2.031(2) 1_555 1_555 no
Fe C9 2.039(2) 1_555 1_555 no
Fe C10 2.033(2) 1_555 1_555 no
C1 C2 1.433(3) 1_555 1_555 no
C1 C5 1.428(3) 1_555 1_555 no
C1 C11 1.423(3) 1_555 1_555 no
C2 C3 1.417(3) 1_555 1_555 no
C3 C4 1.413(4) 1_555 1_555 no
C4 C5 1.421(3) 1_555 1_555 no
C6 C7 1.399(5) 1_555 1_555 no
C6 C10 1.401(4) 1_555 1_555 no
C7 C8 1.402(5) 1_555 1_555 no
C8 C9 1.408(4) 1_555 1_555 no
C9 C10 1.403(3) 1_555 1_555 no
C11 C12 1.197(3) 1_555 1_555 no
C12 C12 1.368(5) 1_555 3_566 no
